data_1530687
loop_
_publ_author_name
'Huang, Zheng'
'Zhu, Zhi-Xiang'
'Li, Yue-Ting'
'Pang, Dao-Ran'
'Zheng, Jiao'
'Zhang, Qian'
'Zhao, Yun-Fang'
'Ferreira, Daneel'
'Zjawiony, Jordan K.'
'Tu, Peng-Fei'
'Li, Jun'

_publ_section_title
;
 Anti-inflammatory Labdane Diterpenoids from Leonurus macranthus.
;
_journal_issue 9
_journal_name_full 'Journal of natural products'
_journal_page_first 2276
_journal_page_last 2285
_journal_paper_doi 10.1021/acs.jnatprod.5b00635
_journal_volume 78
_journal_year 2015
_chemical_absolute_configuration ad
_chemical_formula_moiety 'C26 H40 O9'
_chemical_formula_sum 'C26 H40 O9'
_chemical_formula_weight 496.58
_chemical_melting_point 159
_chemical_name_systematic
;
 ? 
;
_space_group_crystal_system orthorhombic
_space_group_IT_number 19
_space_group_name_Hall 'P 2ac 2ab'
_space_group_name_H-M_alt 'P 21 21 21'
_symmetry_space_group_name_Hall 'P 2ac 2ab'
_symmetry_space_group_name_H-M 'P 21 21 21'
_atom_sites_solution_hydrogens geom
_atom_sites_solution_primary direct
_atom_sites_solution_secondary difmap
_audit_creation_date 2014-10-20
_audit_creation_method
;
  Olex2 1.1
  (compiled 2011.02.15 svn.r1672, GUI svn.r3494)
;
_cell_angle_alpha 90.00
_cell_angle_beta 90.00
_cell_angle_gamma 90.00
_cell_formula_units_Z 4
_cell_length_a 7.9069(4)
_cell_length_b 8.1826(3)
_cell_length_c 38.9732(16)
_cell_measurement_reflns_used 3999
_cell_measurement_temperature 103.5
_cell_measurement_theta_max 70.8093
_cell_measurement_theta_min 4.5351
_cell_volume 2521.53(19)
_computing_cell_refinement
;
CrysAlisPro, Agilent Technologies,
Version 1.171.35.11 (release 16-05-2011 CrysAlis171 .NET)
(compiled May 16 2011,17:55:39)
;
_computing_data_collection
;
CrysAlisPro, Agilent Technologies,
Version 1.171.35.11 (release 16-05-2011 CrysAlis171 .NET)
(compiled May 16 2011,17:55:39)
;
_computing_data_reduction
;
CrysAlisPro, Agilent Technologies,
Version 1.171.35.11 (release 16-05-2011 CrysAlis171 .NET)
(compiled May 16 2011,17:55:39)
;
_computing_molecular_graphics
;
O. V. Dolomanov, L. J. Bourhis, R. J. Gildea, J. A. K. Howard and H. Puschmann,
OLEX2: a complete structure solution, refinement and analysis program.
J. Appl. Cryst. (2009). 42, 339-341.
;
_computing_publication_material
;
O. V. Dolomanov, L. J. Bourhis, R. J. Gildea, J. A. K. Howard and H. Puschmann,
OLEX2: a complete structure solution, refinement and analysis program.
J. Appl. Cryst. (2009). 42, 339-341.
;
_computing_structure_refinement 'SHELXL-97 (Sheldrick, 1997)'
_computing_structure_solution 'A short history of SHELX (Sheldrick, 2007)/Bruker'
_diffrn_ambient_temperature 103.5
_diffrn_detector_area_resol_mean 16.0971
_diffrn_measured_fraction_theta_full 0.991
_diffrn_measured_fraction_theta_max 0.992
_diffrn_measurement_details
;
  1 omega  -47.00  -19.00   1.0000    1.5000
omega____ theta____ kappa____ phi______ frames
    -       -3.5000  111.0000  -60.0000 28

  2 omega   24.00   80.00   1.0000    1.5000
omega____ theta____ kappa____ phi______ frames
    -       36.8122   73.0000 -124.0000 56

  3 omega   18.00  102.00   1.0000    1.5000
omega____ theta____ kappa____ phi______ frames
    -       36.8122   77.0000   30.0000 84

  4 omega  -28.00   42.00   1.0000    1.5000
omega____ theta____ kappa____ phi______ frames
    -       36.8122  -37.0000 -120.0000 70

  5 omega  -21.00   32.00   1.0000    1.5000
omega____ theta____ kappa____ phi______ frames
    -       36.8122  -77.0000 -120.0000 53

  6 omega   94.00  120.00   1.0000    2.0000
omega____ theta____ kappa____ phi______ frames
    -      108.0000   45.0000 -150.0000 26

  7 omega   84.00  142.00   1.0000    2.0000
omega____ theta____ kappa____ phi______ frames
    -      108.0000   72.0000  113.0000 58

  8 omega  104.00  176.00   1.0000    2.0000
omega____ theta____ kappa____ phi______ frames
    -      108.0000   45.0000  -30.0000 72

  9 omega   40.00   69.00   1.0000    2.0000
omega____ theta____ kappa____ phi______ frames
    -      108.0000  -45.0000  120.0000 29

 10 omega   40.00   80.00   1.0000    2.0000
omega____ theta____ kappa____ phi______ frames
    -      108.0000  -45.0000 -120.0000 40

 11 omega   91.00  126.00   1.0000    2.0000
omega____ theta____ kappa____ phi______ frames
    -      108.0000   45.0000 -120.0000 35

 12 omega  132.00  159.00   1.0000    2.0000
omega____ theta____ kappa____ phi______ frames
    -      108.0000   45.0000 -120.0000 27

 13 omega  100.00  172.00   1.0000    2.0000
omega____ theta____ kappa____ phi______ frames
    -      108.0000  111.0000 -180.0000 72

 14 omega   87.00  172.00   1.0000    2.0000
omega____ theta____ kappa____ phi______ frames
    -      108.0000   77.0000  -90.0000 85
;
_diffrn_measurement_device_type 'Xcalibur, Eos, Gemini'
_diffrn_measurement_method '\w scans'
_diffrn_orient_matrix_UB_11 0.0547386000
_diffrn_orient_matrix_UB_12 -0.1505579000
_diffrn_orient_matrix_UB_13 0.0210807000
_diffrn_orient_matrix_UB_21 0.1535142000
_diffrn_orient_matrix_UB_22 -0.0236358000
_diffrn_orient_matrix_UB_23 -0.0238442000
_diffrn_orient_matrix_UB_31 0.1068293000
_diffrn_orient_matrix_UB_32 0.1104727000
_diffrn_orient_matrix_UB_33 0.0234796000
_diffrn_radiation_monochromator graphite
_diffrn_radiation_type 'Cu K\a'
_diffrn_radiation_wavelength 1.5418
_diffrn_reflns_av_R_equivalents 0.0237
_diffrn_reflns_av_unetI/netI 0.0340
_diffrn_reflns_limit_h_max 9
_diffrn_reflns_limit_h_min -9
_diffrn_reflns_limit_k_max 9
_diffrn_reflns_limit_k_min -9
_diffrn_reflns_limit_l_max 47
_diffrn_reflns_limit_l_min -46
_diffrn_reflns_number 8605
_diffrn_reflns_theta_full 70.92
_diffrn_reflns_theta_max 70.92
_diffrn_reflns_theta_min 4.54
_diffrn_source 'Enhance (Cu) X-ray Source'
_exptl_absorpt_coefficient_mu 0.809
_exptl_absorpt_correction_T_max 1.00000
_exptl_absorpt_correction_T_min 0.90043
_exptl_absorpt_correction_type multi-scan
_exptl_absorpt_process_details
;
CrysAlisPro, Agilent Technologies,
Version 1.171.35.11 (release 16-05-2011 CrysAlis171 .NET)
(compiled May 16 2011,17:55:39)
Empirical absorption correction using spherical harmonics,
 implemented in SCALE3 ABSPACK scaling algorithm.
;
_exptl_crystal_colour colorless
_exptl_crystal_density_diffrn 1.308
_exptl_crystal_density_method 'not measured'
_exptl_crystal_description plate
_exptl_crystal_F_000 1072
_exptl_crystal_size_max 0.55
_exptl_crystal_size_mid 0.40
_exptl_crystal_size_min 0.25
_refine_diff_density_max 0.226
_refine_diff_density_min -0.300
_refine_diff_density_rms 0.052
_refine_ls_abs_structure_details 'Flack H D (1983), Acta Cryst. A39, 876-881'
_refine_ls_abs_structure_Flack 0.02(14)
_refine_ls_extinction_method none
_refine_ls_goodness_of_fit_ref 1.042
_refine_ls_hydrogen_treatment mixed
_refine_ls_matrix_type full
_refine_ls_number_parameters 324
_refine_ls_number_reflns 4743
_refine_ls_number_restraints 0
_refine_ls_restrained_S_all 1.042
_refine_ls_R_factor_all 0.0380
_refine_ls_R_factor_gt 0.0367
_refine_ls_shift/su_max 0.001
_refine_ls_shift/su_mean 0.000
_refine_ls_structure_factor_coef Fsqd
_refine_ls_weighting_details 'calc w=1/[\s^2^(Fo^2^)+(0.0571P)^2^+0.3027P] where P=(Fo^2^+2Fc^2^)/3'
_refine_ls_weighting_scheme calc
_refine_ls_wR_factor_gt 0.0935
_refine_ls_wR_factor_ref 0.0947
_reflns_number_gt 4584
_reflns_number_total 4743
_reflns_threshold_expression >2sigma(I)
_cod_data_source_file np5b00635_si_002.cif
_cod_data_source_block exp_2437
_cod_depositor_comments 'Adding full bibliography for 1530687.cif.'
_cod_original_cell_volume 2521.52(19)
_cod_database_code 1530687
_reflns_odcompleteness_completeness 99.89
_reflns_odcompleteness_iscentric 1
_reflns_odcompleteness_theta 66.97

loop_
_space_group_symop_id
_space_group_symop_operation_xyz
1 'x, y, z'
2 '-x+1/2, -y, z+1/2'
3 'x+1/2, -y+1/2, -z'
4 '-x, y+1/2, -z+1/2'

loop_
_atom_site_label
_atom_site_type_symbol
_atom_site_fract_x
_atom_site_fract_y
_atom_site_fract_z
_atom_site_U_iso_or_equiv
_atom_site_adp_type
_atom_site_occupancy
_atom_site_symmetry_multiplicity
_atom_site_calc_flag
_atom_site_refinement_flags
O1 O 0.58430(14) 0.34873(13) 0.15376(3) 0.0141(2) Uani 1 1 d .
O6 O 1.09910(15) -0.16553(16) 0.11376(4) 0.0277(3) Uani 1 1 d .
O8 O 0.79122(16) -0.03815(14) 0.01006(3) 0.0181(2) Uani 1 1 d .
O2 O 0.79412(16) 0.69370(14) 0.22138(3) 0.0198(3) Uani 1 1 d .
O5 O 0.81847(14) -0.13060(13) 0.12063(3) 0.0143(2) Uani 1 1 d .
O4 O 0.89289(16) 0.12107(17) 0.18327(3) 0.0256(3) Uani 1 1 d .
O7 O 0.77069(17) 0.41823(14) 0.04961(3) 0.0225(3) Uani 1 1 d .
H7 H 0.7404 0.4891 0.0353 0.034 Uiso 1 1 calc R
O3 O 1.03877(18) 0.71257(19) 0.19250(3) 0.0309(3) Uani 1 1 d .
O9 O 0.7038(2) -0.29810(16) 0.00711(3) 0.0363(4) Uani 1 1 d .
C19 C 0.7590(2) -0.0400(2) 0.04690(4) 0.0197(4) Uani 1 1 d .
H19A H 0.8318 -0.1226 0.0581 0.024 Uiso 1 1 calc R
H19B H 0.6394 -0.0689 0.0513 0.024 Uiso 1 1 calc R
C21 C 0.9611(2) -0.2226(2) 0.11627(4) 0.0166(3) Uani 1 1 d .
C7 C 0.7907(2) 0.08031(19) 0.16207(4) 0.0154(3) Uani 1 1 d .
C1 C 0.4679(2) 0.2810(2) 0.08319(4) 0.0177(3) Uani 1 1 d .
H1A H 0.3432 0.2795 0.0855 0.021 Uiso 1 1 calc R
H1B H 0.5084 0.3895 0.0908 0.021 Uiso 1 1 calc R
C9 C 0.5123(2) 0.1916(2) 0.14593(4) 0.0145(3) Uani 1 1 d .
C5 C 0.7397(2) 0.14867(19) 0.09984(4) 0.0130(3) Uani 1 1 d .
H5 H 0.7734 0.2632 0.1056 0.016 Uiso 1 1 calc R
C10 C 0.5442(2) 0.1482(2) 0.10681(4) 0.0143(3) Uani 1 1 d .
C17 C 0.5660(2) 0.0676(2) 0.20748(4) 0.0224(4) Uani 1 1 d .
H17A H 0.6313 -0.0173 0.2193 0.034 Uiso 1 1 calc R
H17B H 0.4450 0.0491 0.2113 0.034 Uiso 1 1 calc R
H17C H 0.5977 0.1751 0.2165 0.034 Uiso 1 1 calc R
C2 C 0.5145(2) 0.2569(2) 0.04538(4) 0.0195(4) Uani 1 1 d .
H2A H 0.4704 0.1502 0.0374 0.023 Uiso 1 1 calc R
H2B H 0.4603 0.3436 0.0315 0.023 Uiso 1 1 calc R
C8 C 0.6036(2) 0.0611(2) 0.16892(4) 0.0166(3) Uani 1 1 d .
H8 H 0.5692 -0.0494 0.1605 0.020 Uiso 1 1 calc R
C26 C 0.7866(3) -0.1580(2) -0.04460(5) 0.0284(4) Uani 1 1 d .
H26A H 0.7317 -0.0580 -0.0528 0.043 Uiso 1 1 calc R
H26B H 0.7396 -0.2526 -0.0568 0.043 Uiso 1 1 calc R
H26C H 0.9085 -0.1514 -0.0489 0.043 Uiso 1 1 calc R
C20 C 0.4544(2) -0.0164(2) 0.09973(4) 0.0181(3) Uani 1 1 d .
H20A H 0.3536 -0.0251 0.1142 0.027 Uiso 1 1 calc R
H20B H 0.5317 -0.1067 0.1049 0.027 Uiso 1 1 calc R
H20C H 0.4211 -0.0217 0.0755 0.027 Uiso 1 1 calc R
C25 C 0.7557(2) -0.1766(2) -0.00675(4) 0.0200(4) Uani 1 1 d .
C3 C 0.7041(2) 0.2623(2) 0.03981(4) 0.0172(3) Uani 1 1 d .
H3 H 0.7285 0.2434 0.0150 0.021 Uiso 1 1 calc R
C23 C 0.9543(2) 0.7469(2) 0.21722(4) 0.0207(4) Uani 1 1 d .
C14 C 0.5556(2) 0.5340(2) 0.20202(4) 0.0182(3) Uani 1 1 d .
H14A H 0.4858 0.6241 0.2113 0.022 Uiso 1 1 calc R
H14B H 0.5679 0.4504 0.2202 0.022 Uiso 1 1 calc R
C6 C 0.84379(19) 0.04585(19) 0.12507(4) 0.0138(3) Uani 1 1 d .
H6 H 0.9665 0.0722 0.1222 0.017 Uiso 1 1 calc R
C4 C 0.7976(2) 0.1304(2) 0.06141(4) 0.0155(3) Uani 1 1 d .
C18 C 0.9902(2) 0.1607(2) 0.05821(4) 0.0202(3) Uani 1 1 d .
H18A H 1.0517 0.0703 0.0690 0.030 Uiso 1 1 calc R
H18B H 1.0195 0.2634 0.0697 0.030 Uiso 1 1 calc R
H18C H 1.0212 0.1676 0.0339 0.030 Uiso 1 1 calc R
C11 C 0.3222(2) 0.2074(2) 0.15531(4) 0.0193(3) Uani 1 1 d .
H11A H 0.2538 0.2334 0.1347 0.023 Uiso 1 1 calc R
H11B H 0.2794 0.1049 0.1656 0.023 Uiso 1 1 calc R
C24 C 1.0119(3) 0.8495(2) 0.24681(5) 0.0264(4) Uani 1 1 d .
H24A H 0.9231 0.9280 0.2528 0.040 Uiso 1 1 calc R
H24B H 1.1150 0.9086 0.2404 0.040 Uiso 1 1 calc R
H24C H 1.0353 0.7791 0.2666 0.040 Uiso 1 1 calc R
C22 C 0.9214(2) -0.4011(2) 0.11327(4) 0.0201(4) Uani 1 1 d .
H22A H 0.9522 -0.4398 0.0903 0.030 Uiso 1 1 calc R
H22B H 0.8001 -0.4183 0.1170 0.030 Uiso 1 1 calc R
H22C H 0.9858 -0.4621 0.1305 0.030 Uiso 1 1 calc R
C13 C 0.4649(2) 0.4578(2) 0.17099(4) 0.0164(3) Uani 1 1 d .
C15 C 0.7283(2) 0.5992(2) 0.19264(4) 0.0191(3) Uani 1 1 d .
H15A H 0.8057 0.5075 0.1874 0.023 Uiso 1 1 calc R
H15B H 0.7199 0.6694 0.1720 0.023 Uiso 1 1 calc R
C12 C 0.3158(2) 0.3478(2) 0.18128(4) 0.0190(3) Uani 1 1 d .
H12A H 0.3298 0.3066 0.2050 0.023 Uiso 1 1 calc R
H12B H 0.2074 0.4078 0.1797 0.023 Uiso 1 1 calc R
C16 C 0.4084(2) 0.5904(2) 0.14570(4) 0.0209(4) Uani 1 1 d .
H16A H 0.5081 0.6411 0.1352 0.031 Uiso 1 1 calc R
H16B H 0.3429 0.6736 0.1579 0.031 Uiso 1 1 calc R
H16C H 0.3382 0.5411 0.1277 0.031 Uiso 1 1 calc R

loop_
_atom_site_aniso_label
_atom_site_aniso_U_11
_atom_site_aniso_U_22
_atom_site_aniso_U_33
_atom_site_aniso_U_23
_atom_site_aniso_U_13
_atom_site_aniso_U_12
O1 0.0154(5) 0.0140(5) 0.0128(5) -0.0016(4) 0.0023(4) 0.0015(5)
O6 0.0179(6) 0.0215(6) 0.0438(8) 0.0000(6) 0.0027(6) -0.0006(5)
O8 0.0297(6) 0.0165(5) 0.0081(5) -0.0010(4) 0.0005(5) -0.0023(5)
O2 0.0256(6) 0.0199(6) 0.0139(5) -0.0035(5) -0.0013(5) 0.0012(5)
O5 0.0154(5) 0.0137(5) 0.0139(5) -0.0003(4) 0.0004(4) -0.0011(4)
O4 0.0261(7) 0.0349(7) 0.0158(6) -0.0061(5) -0.0058(5) 0.0040(6)
O7 0.0339(7) 0.0139(6) 0.0197(6) 0.0035(5) -0.0031(5) -0.0030(5)
O3 0.0273(7) 0.0397(8) 0.0257(7) -0.0083(6) 0.0043(5) -0.0034(6)
O9 0.0683(10) 0.0183(6) 0.0222(7) 0.0004(5) -0.0004(7) -0.0063(7)
C19 0.0321(9) 0.0184(8) 0.0085(7) 0.0006(6) 0.0022(6) 0.0000(7)
C21 0.0186(8) 0.0190(8) 0.0121(7) 0.0005(6) -0.0009(6) 0.0021(7)
C7 0.0209(8) 0.0121(7) 0.0131(7) 0.0012(6) -0.0018(6) 0.0032(7)
C1 0.0189(8) 0.0190(8) 0.0151(8) 0.0009(7) -0.0019(6) 0.0025(7)
C9 0.0158(8) 0.0154(8) 0.0122(7) 0.0010(6) 0.0008(6) -0.0013(6)
C5 0.0174(7) 0.0123(7) 0.0091(7) -0.0010(6) -0.0001(6) -0.0020(6)
C10 0.0157(7) 0.0159(7) 0.0113(7) 0.0005(6) -0.0005(6) -0.0014(6)
C17 0.0299(9) 0.0241(9) 0.0132(8) 0.0055(7) 0.0039(7) 0.0079(8)
C2 0.0268(9) 0.0193(8) 0.0123(7) 0.0020(7) -0.0059(7) 0.0023(7)
C8 0.0229(8) 0.0159(8) 0.0110(7) 0.0019(6) 0.0022(6) 0.0014(7)
C26 0.0492(12) 0.0220(9) 0.0141(8) -0.0049(7) -0.0021(8) -0.0008(9)
C20 0.0186(8) 0.0192(8) 0.0163(8) -0.0008(6) -0.0007(6) -0.0040(7)
C25 0.0302(9) 0.0145(8) 0.0152(8) -0.0016(6) -0.0016(7) 0.0042(7)
C3 0.0281(9) 0.0149(8) 0.0084(7) 0.0007(6) -0.0008(6) -0.0022(7)
C23 0.0272(9) 0.0187(8) 0.0162(8) 0.0039(7) -0.0041(7) 0.0035(7)
C14 0.0243(9) 0.0173(8) 0.0131(7) -0.0006(6) 0.0025(6) 0.0027(7)
C6 0.0157(7) 0.0124(7) 0.0132(7) 0.0001(6) 0.0000(6) -0.0014(6)
C4 0.0222(8) 0.0153(8) 0.0090(7) 0.0013(6) 0.0007(6) -0.0004(7)
C18 0.0225(8) 0.0228(8) 0.0152(7) 0.0022(7) 0.0038(6) -0.0004(7)
C11 0.0175(8) 0.0229(9) 0.0175(7) 0.0012(7) 0.0030(6) -0.0013(7)
C24 0.0319(10) 0.0260(10) 0.0213(9) -0.0012(7) -0.0054(7) -0.0025(8)
C22 0.0226(8) 0.0180(8) 0.0198(8) -0.0026(7) 0.0018(7) 0.0006(7)
C13 0.0177(8) 0.0175(8) 0.0142(7) 0.0003(6) 0.0027(6) 0.0037(7)
C15 0.0257(9) 0.0199(8) 0.0119(7) -0.0032(6) 0.0002(6) -0.0001(7)
C12 0.0182(8) 0.0205(8) 0.0184(8) 0.0024(7) 0.0047(6) 0.0035(7)
C16 0.0243(9) 0.0205(8) 0.0179(8) 0.0021(7) 0.0012(7) 0.0060(7)

loop_
_atom_type_symbol
_atom_type_description
_atom_type_scat_dispersion_real
_atom_type_scat_dispersion_imag
_atom_type_scat_source
C C 0.0181 0.0091 'International Tables Vol C Tables 4.2.6.8 and 6.1.1.4'
H H 0.0000 0.0000 'International Tables Vol C Tables 4.2.6.8 and 6.1.1.4'
O O 0.0492 0.0322 'International Tables Vol C Tables 4.2.6.8 and 6.1.1.4'

loop_
_geom_angle_atom_site_label_1
_geom_angle_atom_site_label_2
_geom_angle_atom_site_label_3
_geom_angle
C9 O1 C13 112.78(12)
C25 O8 C19 115.88(13)
C23 O2 C15 114.48(13)
C21 O5 C6 116.36(12)
C3 O7 H7 109.5
O8 C19 H19A 110.0
O8 C19 H19B 110.0
O8 C19 C4 108.56(13)
H19A C19 H19B 108.4
C4 C19 H19A 110.0
C4 C19 H19B 110.0
O6 C21 O5 123.38(15)
O6 C21 C22 124.62(16)
O5 C21 C22 111.93(14)
O4 C7 C8 124.42(15)
O4 C7 C6 120.96(15)
C8 C7 C6 114.61(13)
H1A C1 H1B 107.8
C10 C1 H1A 109.0
C10 C1 H1B 109.0
C2 C1 H1A 109.0
C2 C1 H1B 109.0
C2 C1 C10 112.87(13)
O1 C9 C10 109.94(12)
O1 C9 C8 107.74(12)
O1 C9 C11 105.01(13)
C8 C9 C10 108.84(13)
C11 C9 C10 113.54(13)
C11 C9 C8 111.58(13)
C10 C5 H5 103.1
C10 C5 C4 116.81(13)
C6 C5 H5 103.1
C6 C5 C10 114.60(13)
C6 C5 C4 113.72(13)
C4 C5 H5 103.1
C1 C10 C9 110.66(13)
C1 C10 C5 106.23(13)
C1 C10 C20 109.04(13)
C5 C10 C9 108.83(12)
C20 C10 C9 107.07(13)
C20 C10 C5 115.03(13)
H17A C17 H17B 109.5
H17A C17 H17C 109.5
H17B C17 H17C 109.5
C8 C17 H17A 109.5
C8 C17 H17B 109.5
C8 C17 H17C 109.5
C1 C2 H2A 109.2
C1 C2 H2B 109.2
H2A C2 H2B 107.9
C3 C2 C1 111.85(13)
C3 C2 H2A 109.2
C3 C2 H2B 109.2
C7 C8 C9 106.19(13)
C7 C8 C17 111.05(14)
C7 C8 H8 107.6
C9 C8 H8 107.6
C17 C8 C9 116.53(14)
C17 C8 H8 107.6
H26A C26 H26B 109.5
H26A C26 H26C 109.5
H26B C26 H26C 109.5
C25 C26 H26A 109.5
C25 C26 H26B 109.5
C25 C26 H26C 109.5
C10 C20 H20A 109.5
C10 C20 H20B 109.5
C10 C20 H20C 109.5
H20A C20 H20B 109.5
H20A C20 H20C 109.5
H20B C20 H20C 109.5
O8 C25 C26 111.16(15)
O9 C25 O8 123.43(16)
O9 C25 C26 125.41(16)
O7 C3 C2 110.56(14)
O7 C3 H3 109.0
O7 C3 C4 107.41(13)
C2 C3 H3 109.0
C2 C3 C4 111.87(14)
C4 C3 H3 109.0
O2 C23 C24 111.95(15)
O3 C23 O2 122.73(16)
O3 C23 C24 125.31(18)
H14A C14 H14B 107.9
C13 C14 H14A 109.2
C13 C14 H14B 109.2
C15 C14 H14A 109.2
C15 C14 H14B 109.2
C15 C14 C13 111.99(13)
O5 C6 C7 104.79(12)
O5 C6 C5 113.00(12)
O5 C6 H6 109.4
C7 C6 C5 110.87(13)
C7 C6 H6 109.4
C5 C6 H6 109.4
C19 C4 C5 112.28(13)
C19 C4 C3 109.67(13)
C19 C4 C18 108.11(14)
C3 C4 C5 108.13(13)
C18 C4 C5 110.33(13)
C18 C4 C3 108.24(13)
C4 C18 H18A 109.5
C4 C18 H18B 109.5
C4 C18 H18C 109.5
H18A C18 H18B 109.5
H18A C18 H18C 109.5
H18B C18 H18C 109.5
C9 C11 H11A 110.9
C9 C11 H11B 110.9
H11A C11 H11B 108.9
C12 C11 C9 104.48(13)
C12 C11 H11A 110.9
C12 C11 H11B 110.9
C23 C24 H24A 109.5
C23 C24 H24B 109.5
C23 C24 H24C 109.5
H24A C24 H24B 109.5
H24A C24 H24C 109.5
H24B C24 H24C 109.5
C21 C22 H22A 109.5
C21 C22 H22B 109.5
C21 C22 H22C 109.5
H22A C22 H22B 109.5
H22A C22 H22C 109.5
H22B C22 H22C 109.5
O1 C13 C14 107.90(13)
O1 C13 C12 104.93(13)
O1 C13 C16 108.95(13)
C12 C13 C14 112.94(13)
C16 C13 C14 110.79(14)
C16 C13 C12 111.05(14)
O2 C15 C14 108.93(13)
O2 C15 H15A 109.9
O2 C15 H15B 109.9
C14 C15 H15A 109.9
C14 C15 H15B 109.9
H15A C15 H15B 108.3
C11 C12 C13 103.97(13)
C11 C12 H12A 111.0
C11 C12 H12B 111.0
C13 C12 H12A 111.0
C13 C12 H12B 111.0
H12A C12 H12B 109.0
C13 C16 H16A 109.5
C13 C16 H16B 109.5
C13 C16 H16C 109.5
H16A C16 H16B 109.5
H16A C16 H16C 109.5
H16B C16 H16C 109.5

loop_
_geom_bond_atom_site_label_1
_geom_bond_atom_site_label_2
_geom_bond_distance
O1 C9 1.4386(19)
O1 C13 1.4625(19)
O6 C21 1.191(2)
O8 C19 1.4581(18)
O8 C25 1.338(2)
O2 C23 1.349(2)
O2 C15 1.4568(19)
O5 C21 1.367(2)
O5 C6 1.4678(18)
O4 C7 1.203(2)
O7 H7 0.8400
O7 C3 1.432(2)
O3 C23 1.205(2)
O9 C25 1.204(2)
C19 H19A 0.9900
C19 H19B 0.9900
C19 C4 1.536(2)
C21 C22 1.499(2)
C7 C8 1.511(2)
C7 C6 1.528(2)
C1 H1A 0.9900
C1 H1B 0.9900
C1 C10 1.546(2)
C1 C2 1.532(2)
C9 C10 1.586(2)
C9 C8 1.570(2)
C9 C11 1.552(2)
C5 H5 1.0000
C5 C10 1.569(2)
C5 C6 1.534(2)
C5 C4 1.573(2)
C10 C20 1.547(2)
C17 H17A 0.9800
C17 H17B 0.9800
C17 H17C 0.9800
C17 C8 1.533(2)
C2 H2A 0.9900
C2 H2B 0.9900
C2 C3 1.515(2)
C8 H8 1.0000
C26 H26A 0.9800
C26 H26B 0.9800
C26 H26C 0.9800
C26 C25 1.503(2)
C20 H20A 0.9800
C20 H20B 0.9800
C20 H20C 0.9800
C3 H3 1.0000
C3 C4 1.555(2)
C23 C24 1.497(2)
C14 H14A 0.9900
C14 H14B 0.9900
C14 C13 1.538(2)
C14 C15 1.511(2)
C6 H6 1.0000
C4 C18 1.548(2)
C18 H18A 0.9800
C18 H18B 0.9800
C18 H18C 0.9800
C11 H11A 0.9900
C11 H11B 0.9900
C11 C12 1.532(2)
C24 H24A 0.9800
C24 H24B 0.9800
C24 H24C 0.9800
C22 H22A 0.9800
C22 H22B 0.9800
C22 H22C 0.9800
C13 C12 1.536(2)
C13 C16 1.532(2)
C15 H15A 0.9900
C15 H15B 0.9900
C12 H12A 0.9900
C12 H12B 0.9900
C16 H16A 0.9800
C16 H16B 0.9800
C16 H16C 0.9800

loop_
_geom_torsion_atom_site_label_1
_geom_torsion_atom_site_label_2
_geom_torsion_atom_site_label_3
_geom_torsion_atom_site_label_4
_geom_torsion
O1 C9 C10 C1 -57.92(16)
O1 C9 C10 C5 58.46(16)
O1 C9 C10 C20 -176.63(12)
O1 C9 C8 C7 -54.75(16)
O1 C9 C8 C17 69.52(17)
O1 C9 C11 C12 -22.86(16)
O1 C13 C12 C11 -25.76(16)
O8 C19 C4 C5 171.02(13)
O8 C19 C4 C3 50.78(18)
O8 C19 C4 C18 -67.04(16)
O4 C7 C8 C9 116.60(17)
O4 C7 C8 C17 -11.0(2)
O4 C7 C6 O5 112.25(17)
O4 C7 C6 C5 -125.52(16)
O7 C3 C4 C19 -168.24(13)
O7 C3 C4 C5 69.03(16)
O7 C3 C4 C18 -50.50(17)
C19 O8 C25 O9 -1.6(3)
C19 O8 C25 C26 177.52(15)
C21 O5 C6 C7 -112.58(14)
C21 O5 C6 C5 126.60(14)
C1 C2 C3 O7 -61.61(17)
C1 C2 C3 C4 58.05(18)
C9 O1 C13 C14 132.65(13)
C9 O1 C13 C12 11.98(16)
C9 O1 C13 C16 -107.00(15)
C9 C11 C12 C13 29.73(16)
C10 C1 C2 C3 -60.20(19)
C10 C9 C8 C7 64.42(16)
C10 C9 C8 C17 -171.31(14)
C10 C9 C11 C12 -142.99(14)
C10 C5 C6 O5 70.54(16)
C10 C5 C6 C7 -46.77(17)
C10 C5 C4 C19 -68.34(18)
C10 C5 C4 C3 52.78(18)
C10 C5 C4 C18 170.99(13)
C2 C1 C10 C9 172.62(13)
C2 C1 C10 C5 54.64(17)
C2 C1 C10 C20 -69.87(17)
C2 C3 C4 C19 70.26(17)
C2 C3 C4 C5 -52.47(17)
C2 C3 C4 C18 -172.00(13)
C8 C7 C6 O5 -68.57(16)
C8 C7 C6 C5 53.66(17)
C8 C9 C10 C1 -175.70(13)
C8 C9 C10 C5 -59.33(16)
C8 C9 C10 C20 65.58(16)
C8 C9 C11 C12 93.58(16)
C25 O8 C19 C4 -176.96(14)
C23 O2 C15 C14 174.59(13)
C14 C13 C12 C11 -143.03(14)
C6 O5 C21 O6 -5.0(2)
C6 O5 C21 C22 177.92(13)
C6 C7 C8 C9 -62.55(17)
C6 C7 C8 C17 169.85(13)
C6 C5 C10 C1 170.10(13)
C6 C5 C10 C9 50.93(17)
C6 C5 C10 C20 -69.17(17)
C6 C5 C4 C19 68.67(18)
C6 C5 C4 C3 -170.20(13)
C6 C5 C4 C18 -52.00(17)
C4 C5 C10 C1 -53.25(17)
C4 C5 C10 C9 -172.43(13)
C4 C5 C10 C20 67.47(18)
C4 C5 C6 O5 -67.45(17)
C4 C5 C6 C7 175.25(13)
C11 C9 C10 C1 59.37(18)
C11 C9 C10 C5 175.75(13)
C11 C9 C10 C20 -59.34(17)
C11 C9 C8 C7 -169.52(13)
C11 C9 C8 C17 -45.2(2)
C13 O1 C9 C10 129.31(13)
C13 O1 C9 C8 -112.23(13)
C13 O1 C9 C11 6.82(15)
C13 C14 C15 O2 170.30(13)
C15 O2 C23 O3 -3.4(2)
C15 O2 C23 C24 177.34(14)
C15 C14 C13 O1 47.71(17)
C15 C14 C13 C12 163.22(14)
C15 C14 C13 C16 -71.48(18)
C16 C13 C12 C11 91.80(16)
